data_1571504
loop_
_publ_author_name
'Yan, Mei'
'Hu, Chun-Li'
'Tang, Ru-Ling'
'Yao, Wen-Dong'
'Liu, Wenlong'
'Guo, Sheng-Ping'

_publ_section_title
;
 KBa<sub>3</sub>M<sub>2</sub>F<sub>14</sub>Cl (M = Zr, Hf): novel
 short-wavelength mixed metal halides with the largest second-harmonic
 generation responses contributed by mixed functional moieties.
;
_journal_issue 22
_journal_name_full 'Chemical science'
_journal_page_first 8500
_journal_page_last 8505
_journal_paper_doi 10.1039/d4sc01259c
_journal_volume 15
_journal_year 2024
_chemical_formula_moiety 'Ba3 Cl F14 Hf2 K'
_chemical_formula_sum 'Ba3 Cl F14 Hf2 K'
_chemical_formula_weight 1109.55
_chemical_name_systematic KBa3Hf2F14Cl
_space_group_crystal_system tetragonal
_space_group_IT_number 115
_space_group_name_Hall 'P -4 -2'
_space_group_name_H-M_alt 'P -4 m 2'
_atom_sites_solution_primary dual
_audit_creation_date 2024-04-06
_audit_creation_method
;
Olex2 1.5
(compiled 2021.08.20 svn.r13c46975 for OlexSys, GUI svn.r6405)
;
_audit_update_record
;
2024-04-09 deposited with the CCDC.	2024-04-30 downloaded from the CCDC.
;
_cell_angle_alpha 90
_cell_angle_beta 90
_cell_angle_gamma 90
_cell_formula_units_Z 1
_cell_length_a 5.7439(3)
_cell_length_b 5.7439(3)
_cell_length_c 10.2541(7)
_cell_measurement_reflns_used 2177
_cell_measurement_temperature 293(2)
_cell_measurement_theta_max 27.41
_cell_measurement_theta_min 3.55
_cell_volume 338.31(3)
_computing_cell_refinement 'SAINT V8.40A (Bruker, 2019)'
_computing_data_collection 'SAINT V8.40A (Bruker, 2019)'
_computing_data_reduction 'SAINT V8.40A (Bruker, 2019)'
_computing_molecular_graphics 'Olex2 1.5 (Dolomanov et al., 2009)'
_computing_publication_material 'Olex2 1.5 (Dolomanov et al., 2009)'
_computing_structure_refinement 'SHELXL 2014/7 (Sheldrick, 2015)'
_computing_structure_solution 'SHELXT 2014/5 (Sheldrick, 2014)'
_diffrn_ambient_temperature 293(2)
_diffrn_measured_fraction_theta_full 0.996
_diffrn_measured_fraction_theta_max 0.996
_diffrn_measurement_device_type 'CCD area detector'
_diffrn_measurement_method 'phi and omega scans'
_diffrn_radiation_monochromator graphite
_diffrn_radiation_type MoK\a
_diffrn_radiation_wavelength 0.71073
_diffrn_reflns_av_R_equivalents 0.0385
_diffrn_reflns_av_unetI/netI 0.0263
_diffrn_reflns_Laue_measured_fraction_full 0.996
_diffrn_reflns_Laue_measured_fraction_max 0.996
_diffrn_reflns_limit_h_max 6
_diffrn_reflns_limit_h_min -7
_diffrn_reflns_limit_k_max 5
_diffrn_reflns_limit_k_min -7
_diffrn_reflns_limit_l_max 13
_diffrn_reflns_limit_l_min -13
_diffrn_reflns_number 2574
_diffrn_reflns_point_group_measured_fraction_full 0.995
_diffrn_reflns_point_group_measured_fraction_max 0.996
_diffrn_reflns_theta_full 25.242
_diffrn_reflns_theta_max 27.412
_diffrn_reflns_theta_min 1.986
_diffrn_source_current 1.0
_diffrn_source_power 0.05
_diffrn_source_voltage 50.0
_exptl_absorpt_coefficient_mu 24.534
_exptl_absorpt_correction_T_max 0.3331
_exptl_absorpt_correction_T_min 0.1621
_exptl_absorpt_correction_type multi-scan
_exptl_absorpt_process_details
;
SADABS-2016/2 (Bruker,2016/2) was used for absorption correction.
wR2(int) was 0.1402 before and 0.0551 after correction.
The Ratio of minimum to maximum transmission is 0.4866.
The \l/2 correction factor is Not present.
;
_exptl_crystal_colour colourless
_exptl_crystal_colour_primary colourless
_exptl_crystal_density_diffrn 5.446
_exptl_crystal_description block
_exptl_crystal_F_000 474
_exptl_crystal_size_max 0.24
_exptl_crystal_size_mid 0.11
_exptl_crystal_size_min 0.07
_refine_diff_density_max 0.946
_refine_diff_density_min -0.846
_refine_diff_density_rms 0.146
_refine_ls_abs_structure_details
;
 Refined as an inversion twin.
;
_refine_ls_abs_structure_Flack 0.03(3)
_refine_ls_extinction_coef 0.0365(12)
_refine_ls_extinction_expression Fc^*^=kFc[1+0.001xFc^2^\l^3^/sin(2\q)]^-1/4^
_refine_ls_extinction_method 'SHELXL-2014/7 (Sheldrick 2014'
_refine_ls_goodness_of_fit_ref 1.091
_refine_ls_hydrogen_treatment undef
_refine_ls_matrix_type full
_refine_ls_number_parameters 36
_refine_ls_number_reflns 469
_refine_ls_number_restraints 0
_refine_ls_restrained_S_all 1.091
_refine_ls_R_factor_all 0.0139
_refine_ls_R_factor_gt 0.0134
_refine_ls_shift/su_max 0.001
_refine_ls_shift/su_mean 0.000
_refine_ls_structure_factor_coef Fsqd
_refine_ls_weighting_details 'w=1/[\s^2^(Fo^2^)+0.0095P] where P=(Fo^2^+2Fc^2^)/3'
_refine_ls_weighting_scheme calc
_refine_ls_wR_factor_gt 0.0292
_refine_ls_wR_factor_ref 0.0293
_reflns_Friedel_coverage 0.686
_reflns_Friedel_fraction_full 0.993
_reflns_Friedel_fraction_max 0.995
_reflns_number_gt 459
_reflns_number_total 469
_reflns_threshold_expression 'I > 2\s(I)'
_cod_data_source_file d4sc01259c2.cif
_cod_data_source_block 1_CCDC1
_cod_depositor_comments 'Adding full bibliography for 1571503--1571504.cif.'
_cod_original_cell_volume 338.31(4)
_cod_database_code 1571504
_shelx_shelxl_version_number 2014/7
_shelx_space_group_comment
;
The symmetry employed for this shelxl refinement is uniquely defined
by the following loop, which should always be used as a source of
symmetry information in preference to the above space-group names.
They are only intended as comments.
;
_shelx_estimated_absorpt_t_max 0.279
_shelx_estimated_absorpt_t_min 0.067
_olex2_refinement_description
;
1. Twinned data refinement
 Scales: 0.97(3)
 0.03(3)
;
_olex2_submission_special_instructions 'No special instructions were received'

loop_
_space_group_symop_operation_xyz
'x, y, z'
'-x, -y, z'
'y, -x, -z'
'-y, x, -z'
'x, -y, z'
'-x, y, z'
'y, x, -z'
'-y, -x, -z'

loop_
_atom_site_label
_atom_site_type_symbol
_atom_site_fract_x
_atom_site_fract_y
_atom_site_fract_z
_atom_site_U_iso_or_equiv
_atom_site_adp_type
_atom_site_occupancy
_atom_site_site_symmetry_order
_atom_site_calc_flag
_atom_site_refinement_flags_posn
_atom_site_refinement_flags_adp
_atom_site_refinement_flags_occupancy
_atom_site_disorder_assembly
_atom_site_disorder_group
Hf1 Hf 0.0000 0.5000 0.75599(3) 0.00899(15) Uani 1 4 d S T P . .
Ba2 Ba 0.0000 1.0000 1.0000 0.0121(3) Uani 1 8 d S T P . .
Ba1 Ba 0.0000 0.5000 0.36729(5) 0.01955(18) Uani 1 4 d S T P . .
K1 K 0.5000 0.5000 1.0000 0.0150(9) Uani 1 8 d S T P . .
F1 F -0.2205(8) 0.5000 0.6021(4) 0.0223(11) Uani 1 2 d S T P . .
F2 F 0.2316(5) 0.7564(5) 0.8064(2) 0.0183(6) Uani 1 1 d . . . . .
Cl1 Cl 0.0000 0.0000 0.5000 0.0189(9) Uani 1 8 d S T P . .
F3 F 0.0000 0.5000 0.9630(4) 0.0187(13) Uani 1 4 d S T P . .

loop_
_atom_site_aniso_label
_atom_site_aniso_U_11
_atom_site_aniso_U_22
_atom_site_aniso_U_33
_atom_site_aniso_U_23
_atom_site_aniso_U_13
_atom_site_aniso_U_12
Hf1 0.0098(3) 0.0093(3) 0.0079(2) 0.000 0.000 0.000
Ba2 0.0134(3) 0.0134(3) 0.0096(5) 0.000 0.000 0.000
Ba1 0.0379(5) 0.0124(4) 0.0083(3) 0.000 0.000 0.000
K1 0.0157(13) 0.0157(13) 0.0138(19) 0.000 0.000 0.000
F1 0.016(2) 0.040(3) 0.011(2) 0.000 -0.0050(19) 0.000
F2 0.0127(18) 0.0198(19) 0.0225(14) -0.0045(16) 0.0031(13) -0.0068(12)
Cl1 0.0158(14) 0.0158(14) 0.025(2) 0.000 0.000 0.000
F3 0.023(4) 0.028(5) 0.005(2) 0.000 0.000 0.000

loop_
_atom_type_symbol
_atom_type_description
_atom_type_scat_dispersion_real
_atom_type_scat_dispersion_imag
_atom_type_scat_source
Ba Ba -0.3244 2.2819 'International Tables Vol C Tables 4.2.6.8 and 6.1.1.4'
Cl Cl 0.1484 0.1585 'International Tables Vol C Tables 4.2.6.8 and 6.1.1.4'
F F 0.0171 0.0103 'International Tables Vol C Tables 4.2.6.8 and 6.1.1.4'
Hf Hf -0.5830 6.1852 'International Tables Vol C Tables 4.2.6.8 and 6.1.1.4'
K K 0.2009 0.2494 'International Tables Vol C Tables 4.2.6.8 and 6.1.1.4'

loop_
_geom_angle_atom_site_label_1
_geom_angle_atom_site_label_2
_geom_angle_atom_site_label_3
_geom_angle
_geom_angle_site_symmetry_1
_geom_angle_site_symmetry_3
_geom_angle_publ_flag
Ba2 Hf1 Ba2 97.873(9) . 1_545 ?
Ba2 Hf1 Ba1 131.063(4) . . ?
Ba2 Hf1 Ba1 131.063(4) 1_545 . ?
Ba2 Hf1 K1 64.437(5) . 1_455 ?
K1 Hf1 Ba2 64.437(5) . . ?
K1 Hf1 Ba2 64.437(5) 1_455 1_545 ?
K1 Hf1 Ba2 64.437(5) . 1_545 ?
K1 Hf1 Ba1 131.063(4) 1_455 . ?
K1 Hf1 Ba1 131.063(4) . . ?
K1 Hf1 K1 97.873(9) . 1_455 ?
F1 Hf1 Ba2 120.81(6) . . ?
F1 Hf1 Ba2 120.81(6) 2_565 . ?
F1 Hf1 Ba2 120.81(6) . 1_545 ?
F1 Hf1 Ba2 120.81(6) 2_565 1_545 ?
F1 Hf1 Ba1 38.76(13) 2_565 . ?
F1 Hf1 Ba1 38.76(13) . . ?
F1 Hf1 K1 92.30(13) . 1_455 ?
F1 Hf1 K1 92.30(13) 2_565 . ?
F1 Hf1 K1 169.82(13) 2_565 1_455 ?
F1 Hf1 K1 169.82(13) . . ?
F1 Hf1 F1 77.5(3) . 2_565 ?
F1 Hf1 F2 127.06(9) 2_565 6 ?
F1 Hf1 F2 77.90(12) 2_565 5_565 ?
F1 Hf1 F2 127.06(9) 2_565 2_565 ?
F1 Hf1 F2 127.06(9) . . ?
F1 Hf1 F2 77.90(12) 2_565 . ?
F1 Hf1 F2 127.06(9) . 5_565 ?
F1 Hf1 F2 77.90(12) . 6 ?
F1 Hf1 F2 77.90(12) . 2_565 ?
F1 Hf1 F3 141.24(13) . . ?
F1 Hf1 F3 141.24(13) 2_565 . ?
F2 Hf1 Ba2 112.08(8) . 1_545 ?
F2 Hf1 Ba2 112.08(8) 2_565 . ?
F2 Hf1 Ba2 45.01(8) 6 . ?
F2 Hf1 Ba2 45.01(8) . . ?
F2 Hf1 Ba2 45.01(8) 2_565 1_545 ?
F2 Hf1 Ba2 112.08(8) 5_565 . ?
F2 Hf1 Ba2 45.01(8) 5_565 1_545 ?
F2 Hf1 Ba2 112.08(8) 6 1_545 ?
F2 Hf1 Ba1 104.60(7) 5_565 . ?
F2 Hf1 Ba1 104.60(7) . . ?
F2 Hf1 Ba1 104.60(7) 6 . ?
F2 Hf1 Ba1 104.60(7) 2_565 . ?
F2 Hf1 K1 108.88(7) 6 . ?
F2 Hf1 K1 49.11(8) 6 1_455 ?
F2 Hf1 K1 49.10(8) . . ?
F2 Hf1 K1 108.88(7) . 1_455 ?
F2 Hf1 K1 49.11(8) 2_565 1_455 ?
F2 Hf1 K1 49.11(8) 5_565 . ?
F2 Hf1 K1 108.88(7) 5_565 1_455 ?
F2 Hf1 K1 108.88(7) 2_565 . ?
F2 Hf1 F2 150.80(14) . 2_565 ?
F2 Hf1 F2 80.89(18) 2_565 5_565 ?
F2 Hf1 F2 91.80(18) . 5_565 ?
F2 Hf1 F2 80.89(18) . 6 ?
F2 Hf1 F2 150.80(14) 6 5_565 ?
F2 Hf1 F2 91.80(18) 2_565 6 ?
F2 Hf1 F3 75.40(7) 6 . ?
F2 Hf1 F3 75.40(7) . . ?
F2 Hf1 F3 75.40(7) 2_565 . ?
F2 Hf1 F3 75.40(7) 5_565 . ?
F3 Hf1 Ba2 48.937(4) . . ?
F3 Hf1 Ba2 48.937(4) . 1_545 ?
F3 Hf1 Ba1 180.0 . . ?
F3 Hf1 K1 48.937(4) . . ?
F3 Hf1 K1 48.937(4) . 1_455 ?
F2 Ba2 F2 57.42(11) . 6 ?
F2 Ba2 F2 120.93(7) 4_667 2_575 ?
F2 Ba2 F2 177.98(12) 8_667 2_575 ?
F2 Ba2 F2 120.93(7) 2_575 3_467 ?
F2 Ba2 F2 60.70(12) 4_667 7_467 ?
F2 Ba2 F2 120.93(7) 7_467 5_575 ?
F2 Ba2 F2 91.63(12) 6 3_467 ?
F2 Ba2 F2 91.63(12) 4_667 5_575 ?
F2 Ba2 F2 60.70(12) . 5_575 ?
F2 Ba2 F2 177.98(12) . 7_467 ?
F2 Ba2 F2 91.63(12) . 8_667 ?
F2 Ba2 F2 60.70(12) 8_667 3_467 ?
F2 Ba2 F2 120.93(7) 6 8_667 ?
F2 Ba2 F2 120.93(7) 6 7_467 ?
F2 Ba2 F2 57.42(11) 7_467 3_467 ?
F2 Ba2 F2 88.40(12) . 2_575 ?
F2 Ba2 F2 177.98(12) 6 4_667 ?
F2 Ba2 F2 57.42(11) 4_667 8_667 ?
F2 Ba2 F2 60.70(12) 6 2_575 ?
F2 Ba2 F2 88.40(12) 4_667 3_467 ?
F2 Ba2 F2 88.40(12) 8_667 7_467 ?
F2 Ba2 F2 120.93(7) . 4_667 ?
F2 Ba2 F2 177.98(12) 5_575 3_467 ?
F2 Ba2 F2 88.40(12) 6 5_575 ?
F2 Ba2 F2 120.93(7) . 3_467 ?
F2 Ba2 F2 120.93(7) 8_667 5_575 ?
F2 Ba2 F2 91.63(12) 7_467 2_575 ?
F2 Ba2 F2 57.42(11) 2_575 5_575 ?
F2 Ba2 F3 67.53(10) . 3_567 ?
F2 Ba2 F3 124.76(9) 8_667 1_565 ?
F2 Ba2 F3 53.49(9) 3_467 3_467 ?
F2 Ba2 F3 67.53(9) 4_667 1_565 ?
F2 Ba2 F3 124.76(9) 3_467 1_565 ?
F2 Ba2 F3 114.02(10) 5_575 . ?
F2 Ba2 F3 53.49(9) 7_467 3_467 ?
F2 Ba2 F3 124.76(9) . 3_467 ?
F2 Ba2 F3 67.53(10) 7_467 1_565 ?
F2 Ba2 F3 53.49(9) 5_575 1_565 ?
F2 Ba2 F3 53.49(9) 4_667 3_567 ?
F2 Ba2 F3 124.76(9) 7_467 . ?
F2 Ba2 F3 124.76(9) 5_575 3_467 ?
F2 Ba2 F3 124.76(9) 4_667 . ?
F2 Ba2 F3 67.53(10) 2_575 3_467 ?
F2 Ba2 F3 114.02(10) 6 1_565 ?
F2 Ba2 F3 67.53(10) 6 3_467 ?
F2 Ba2 F3 114.02(10) 7_467 3_567 ?
F2 Ba2 F3 53.49(9) 2_575 1_565 ?
F2 Ba2 F3 114.02(10) 4_667 3_467 ?
F2 Ba2 F3 114.02(10) 8_667 3_467 ?
F2 Ba2 F3 124.76(9) 2_575 3_567 ?
F2 Ba2 F3 53.49(9) . . ?
F2 Ba2 F3 53.49(9) 6 . ?
F2 Ba2 F3 114.02(10) 3_467 3_567 ?
F2 Ba2 F3 114.02(10) 2_575 . ?
F2 Ba2 F3 53.49(9) 8_667 3_567 ?
F2 Ba2 F3 67.53(10) 3_467 . ?
F2 Ba2 F3 124.76(9) 6 3_567 ?
F2 Ba2 F3 67.53(9) 8_667 . ?
F2 Ba2 F3 114.02(10) . 1_565 ?
F2 Ba2 F3 67.53(10) 5_575 3_567 ?
F3 Ba2 F3 90.98(2) 3_567 1_565 ?
F3 Ba2 F3 164.94(17) 1_565 . ?
F3 Ba2 F3 90.98(2) 3_467 . ?
F3 Ba2 F3 90.98(2) 3_467 1_565 ?
F3 Ba2 F3 90.98(2) 3_567 . ?
F3 Ba2 F3 164.94(17) 3_567 3_467 ?
F1 Ba1 F1 60.76(13) . 4_566 ?
F1 Ba1 F1 108.70(10) . 4_666 ?
F1 Ba1 F1 120.67(14) 4_666 4_566 ?
F1 Ba1 F1 108.70(10) . 3_556 ?
F1 Ba1 F1 120.67(14) 3_456 3_556 ?
F1 Ba1 F1 58.12(14) 3_456 4_566 ?
F1 Ba1 F1 108.70(10) 2_565 4_566 ?
F1 Ba1 F1 55.49(18) 2_565 . ?
F1 Ba1 F1 169.11(15) 3_556 4_566 ?
F1 Ba1 F1 58.12(14) 4_666 3_556 ?
F1 Ba1 F1 60.76(13) . 3_456 ?
F1 Ba1 F1 108.70(10) 2_565 3_456 ?
F1 Ba1 F1 60.76(13) 2_565 3_556 ?
F1 Ba1 F1 169.11(15) 4_666 3_456 ?
F1 Ba1 F1 60.76(13) 2_565 4_666 ?
F1 Ba1 F2 144.40(6) 2_565 3_466 ?
F1 Ba1 F2 109.73(9) . 7_456 ?
F1 Ba1 F2 144.40(6) . 4_656 ?
F1 Ba1 F2 109.73(9) . 3_466 ?
F1 Ba1 F2 109.73(9) 2_565 4_656 ?
F1 Ba1 F2 144.40(6) . 8_666 ?
F1 Ba1 F2 109.73(9) 2_565 8_666 ?
F1 Ba1 F2 144.40(6) 2_565 7_456 ?
F1 Ba1 Cl1 67.73(2) . . ?
F1 Ba1 Cl1 67.73(2) . 1_565 ?
F1 Ba1 Cl1 67.73(2) 2_565 . ?
F1 Ba1 Cl1 67.73(2) 2_565 1_565 ?
F2 Ba1 F1 141.15(9) 8_666 3_456 ?
F2 Ba1 F1 103.42(9) 4_656 3_456 ?
F2 Ba1 F1 141.15(9) 3_466 3_556 ?
F2 Ba1 F1 141.15(9) 7_456 4_666 ?
F2 Ba1 F1 49.05(9) 8_666 4_666 ?
F2 Ba1 F1 49.05(9) 7_456 3_456 ?
F2 Ba1 F1 83.75(10) 7_456 4_566 ?
F2 Ba1 F1 49.05(9) 3_466 4_566 ?
F2 Ba1 F1 103.42(9) 8_666 4_566 ?
F2 Ba1 F1 83.75(10) 8_666 3_556 ?
F2 Ba1 F1 83.75(10) 3_466 3_456 ?
F2 Ba1 F1 141.15(9) 4_656 4_566 ?
F2 Ba1 F1 83.75(10) 4_656 4_666 ?
F2 Ba1 F1 49.05(9) 4_656 3_556 ?
F2 Ba1 F1 103.42(9) 7_456 3_556 ?
F2 Ba1 F1 103.42(9) 3_466 4_666 ?
F2 Ba1 F2 98.91(10) 7_456 8_666 ?
F2 Ba1 F2 68.48(13) 7_456 3_466 ?
F2 Ba1 F2 61.43(12) 3_466 8_666 ?
F2 Ba1 F2 98.91(10) 4_656 3_466 ?
F2 Ba1 F2 61.43(12) 7_456 4_656 ?
F2 Ba1 F2 68.48(13) 4_656 8_666 ?
F2 Ba1 Cl1 76.69(6) 4_656 . ?
F2 Ba1 Cl1 76.69(6) 7_456 . ?
F2 Ba1 Cl1 141.89(7) 7_456 1_565 ?
F2 Ba1 Cl1 141.89(7) 3_466 . ?
F2 Ba1 Cl1 76.69(6) 8_666 1_565 ?
F2 Ba1 Cl1 141.89(7) 8_666 . ?
F2 Ba1 Cl1 141.89(7) 4_656 1_565 ?
F2 Ba1 Cl1 76.69(6) 3_466 1_565 ?
Cl1 Ba1 F1 113.47(7) 1_565 3_456 ?
Cl1 Ba1 F1 61.34(7) 1_565 4_566 ?
Cl1 Ba1 F1 113.47(7) . 4_566 ?
Cl1 Ba1 F1 113.47(7) . 4_666 ?
Cl1 Ba1 F1 61.34(7) 1_565 4_666 ?
Cl1 Ba1 F1 61.34(7) . 3_456 ?
Cl1 Ba1 F1 61.34(7) . 3_556 ?
Cl1 Ba1 F1 113.47(7) 1_565 3_556 ?
Cl1 Ba1 Cl1 129.295(18) 1_565 . ?
F2 K1 F2 117.67(6) 7_557 6_655 ?
F2 K1 F2 63.91(11) 3_567 7_557 ?
F2 K1 F2 94.08(11) 5_565 6_655 ?
F2 K1 F2 117.67(6) 5_565 8_667 ?
F2 K1 F2 178.08(11) 8_667 2_665 ?
F2 K1 F2 178.08(11) 5_565 3_567 ?
F2 K1 F2 117.67(6) 5_565 7_557 ?
F2 K1 F2 63.91(11) 5_565 2_665 ?
F2 K1 F2 63.91(11) 8_667 4_657 ?
F2 K1 F2 117.67(6) 8_667 6_655 ?
F2 K1 F2 178.08(11) 6_655 4_657 ?
F2 K1 F2 85.95(11) 5_565 4_657 ?
F2 K1 F2 85.95(11) 3_567 6_655 ?
F2 K1 F2 60.73(11) 2_665 6_655 ?
F2 K1 F2 85.95(11) . 8_667 ?
F2 K1 F2 117.67(6) 2_665 4_657 ?
F2 K1 F2 94.08(11) . 2_665 ?
F2 K1 F2 94.08(11) 8_667 7_557 ?
F2 K1 F2 117.67(6) 3_567 2_665 ?
F2 K1 F2 178.08(11) . 7_557 ?
F2 K1 F2 85.95(11) 7_557 2_665 ?
F2 K1 F2 117.67(6) . 4_657 ?
F2 K1 F2 63.91(11) . 6_655 ?
F2 K1 F2 94.08(11) 3_567 4_657 ?
F2 K1 F2 60.73(11) . 5_565 ?
F2 K1 F2 60.73(11) 7_557 4_657 ?
F2 K1 F2 117.67(6) . 3_567 ?
F2 K1 F2 60.73(11) 3_567 8_667 ?
F3 K1 F2 115.81(9) 3_557 3_567 ?
F3 K1 F2 115.81(9) 3_557 8_667 ?
F3 K1 F2 115.81(9) 1_655 . ?
F3 K1 F2 115.81(9) 1_655 5_565 ?
F3 K1 F2 126.19(8) . 3_567 ?
F3 K1 F2 115.81(9) . 6_655 ?
F3 K1 F2 115.81(9) 3_567 7_557 ?
F3 K1 F2 52.12(9) 3_567 8_667 ?
F3 K1 F2 65.68(9) 3_567 6_655 ?
F3 K1 F2 126.19(8) 3_557 6_655 ?
F3 K1 F2 52.12(9) 3_557 7_557 ?
F3 K1 F2 126.19(8) . 7_557 ?
F3 K1 F2 126.19(8) 1_655 8_667 ?
F3 K1 F2 52.12(9) 1_655 2_665 ?
F3 K1 F2 65.68(9) . 4_657 ?
F3 K1 F2 65.68(9) 3_557 5_565 ?
F3 K1 F2 115.81(9) . 2_665 ?
F3 K1 F2 115.81(9) 3_567 4_657 ?
F3 K1 F2 52.12(9) . 5_565 ?
F3 K1 F2 126.19(8) 1_655 4_657 ?
F3 K1 F2 52.12(9) 3_567 3_567 ?
F3 K1 F2 65.68(9) 3_557 2_665 ?
F3 K1 F2 52.12(9) . . ?
F3 K1 F2 52.12(9) 1_655 6_655 ?
F3 K1 F2 65.68(9) 3_567 . ?
F3 K1 F2 126.19(8) 3_557 . ?
F3 K1 F2 65.68(9) 1_655 3_567 ?
F3 K1 F2 65.68(9) . 8_667 ?
F3 K1 F2 126.19(8) 3_567 2_665 ?
F3 K1 F2 52.12(9) 3_557 4_657 ?
F3 K1 F2 126.19(8) 3_567 5_565 ?
F3 K1 F2 65.68(9) 1_655 7_557 ?
F3 K1 F3 90.98(2) 3_557 1_655 ?
F3 K1 F3 90.98(2) 3_567 1_655 ?
F3 K1 F3 164.94(17) 3_567 3_557 ?
F3 K1 F3 90.98(2) 3_567 . ?
F3 K1 F3 164.94(17) 1_655 . ?
F3 K1 F3 90.98(2) 3_557 . ?
Hf1 F1 Ba1 103.30(9) . 3_456 ?
Hf1 F1 Ba1 113.50(19) . . ?
Hf1 F1 Ba1 103.30(9) . 3_466 ?
Ba1 F1 Ba1 108.06(8) . 3_456 ?
Ba1 F1 Ba1 120.67(14) 3_456 3_466 ?
Ba1 F1 Ba1 108.06(8) . 3_466 ?
Hf1 F2 Ba2 103.41(11) . . ?
Hf1 F2 Ba1 124.61(10) . 3_566 ?
Hf1 F2 K1 98.75(11) . . ?
Ba2 F2 K1 91.21(7) . . ?
Ba1 F2 Ba2 118.57(11) 3_566 . ?
Ba1 F2 K1 113.79(10) 3_566 . ?
Ba1 Cl1 Ba1 100.565(7) . 3_556 ?
Ba1 Cl1 Ba1 129.294(17) . 1_545 ?
Ba1 Cl1 Ba1 129.294(18) 3_556 3_456 ?
Ba1 Cl1 Ba1 100.565(7) . 3_456 ?
Ba1 Cl1 Ba1 100.565(7) 3_556 1_545 ?
Ba1 Cl1 Ba1 100.565(7) 1_545 3_456 ?
Hf1 F3 Ba2 97.53(9) . 1_545 ?
Hf1 F3 Ba2 97.53(9) . . ?
Hf1 F3 K1 97.53(9) . 1_455 ?
Hf1 F3 K1 97.53(9) . . ?
Ba2 F3 Ba2 164.94(17) . 1_545 ?
Ba2 F3 K1 89.02(2) . 1_455 ?
K1 F3 Ba2 89.02(2) . 1_545 ?
K1 F3 Ba2 89.02(2) . . ?
K1 F3 Ba2 89.02(2) 1_455 1_545 ?
K1 F3 K1 164.94(17) . 1_455 ?

loop_
_geom_bond_atom_site_label_1
_geom_bond_atom_site_label_2
_geom_bond_distance
_geom_bond_site_symmetry_2
_geom_bond_publ_flag
Hf1 Ba2 3.8090(3) 1_545 ?
Hf1 Ba2 3.8090(3) . ?
Hf1 Ba1 3.9857(6) . ?
Hf1 K1 3.8090(3) . ?
Hf1 K1 3.8090(3) 1_455 ?
Hf1 F1 2.023(4) . ?
Hf1 F1 2.023(4) 2_565 ?
Hf1 F2 2.051(3) 2_565 ?
Hf1 F2 2.051(3) 5_565 ?
Hf1 F2 2.051(3) 6 ?
Hf1 F2 2.051(3) . ?
Hf1 F3 2.123(4) . ?
Ba2 F2 2.769(3) 2_575 ?
Ba2 F2 2.769(3) 7_467 ?
Ba2 F2 2.769(3) 4_667 ?
Ba2 F2 2.769(3) 8_667 ?
Ba2 F2 2.769(3) 6 ?
Ba2 F2 2.769(3) 5_575 ?
Ba2 F2 2.769(3) . ?
Ba2 F2 2.769(3) 3_467 ?
Ba2 F3 2.8969(6) 3_567 ?
Ba2 F3 2.8969(6) 1_565 ?
Ba2 F3 2.8969(6) 3_467 ?
Ba2 F3 2.8969(6) . ?
Ba1 F1 3.305(2) 4_666 ?
Ba1 F1 2.721(4) . ?
Ba1 F1 3.305(2) 3_556 ?
Ba1 F1 3.305(2) 3_456 ?
Ba1 F1 3.305(2) 4_566 ?
Ba1 F1 2.721(4) 2_565 ?
Ba1 F2 2.740(3) 8_666 ?
Ba1 F2 2.740(3) 4_656 ?
Ba1 F2 2.740(3) 3_466 ?
Ba1 F2 2.740(3) 7_456 ?
Ba1 Cl1 3.1780(3) . ?
Ba1 Cl1 3.1780(3) 1_565 ?
K1 F2 2.913(3) 7_557 ?
K1 F2 2.913(3) 5_565 ?
K1 F2 2.913(3) 3_567 ?
K1 F2 2.913(3) . ?
K1 F2 2.913(3) 4_657 ?
K1 F2 2.913(3) 6_655 ?
K1 F2 2.913(3) 2_665 ?
K1 F2 2.913(3) 8_667 ?
K1 F3 2.8969(6) . ?
K1 F3 2.8969(6) 3_557 ?
K1 F3 2.8969(6) 1_655 ?
K1 F3 2.8969(6) 3_567 ?
F1 Ba1 3.305(2) 3_456 ?
F1 Ba1 3.305(2) 3_466 ?
F2 Ba1 2.740(3) 3_566 ?
Cl1 Ba1 3.1780(3) 1_545 ?
Cl1 Ba1 3.1780(3) 3_456 ?
Cl1 Ba1 3.1780(3) 3_556 ?
F3 Ba2 2.8969(6) 1_545 ?
F3 K1 2.8969(6) 1_455 ?

loop_
_twin_individual_id
_twin_individual_mass_fraction_refined
1 0.97(3)
2 0.03(3)
